data_7040541
loop_
_publ_author_name
'Fleming, James T.'
'Wills, Corinne'
'Waddell, Paul G.'
'Harrington, Ross W.'
'Higham, Lee J.'

_publ_section_title
;
 A comparison of MOP-phosphonite ligands and their applications in Rh(i)-
 and Pd(ii)-catalysed asymmetric transformations.
;
_journal_issue 39
_journal_name_full 'Dalton transactions (Cambridge, England : 2003)'
_journal_page_first 15660
_journal_page_last 15670
_journal_paper_doi 10.1039/c6dt02390h
_journal_volume 45
_journal_year 2016
_chemical_absolute_configuration rmad
_chemical_formula_moiety 'C43 H39 Cl O3 P Rh'
_chemical_formula_sum 'C43 H39 Cl O3 P Rh'
_chemical_formula_weight 773.07
_space_group_crystal_system monoclinic
_space_group_IT_number 4
_space_group_name_Hall 'P 2yb'
_space_group_name_H-M_alt 'P 1 21 1'
_symmetry_space_group_name_Hall 'P 2yb'
_symmetry_space_group_name_H-M 'P 1 21 1'
_atom_sites_solution_hydrogens geom
_atom_sites_solution_primary direct
_audit_creation_date 2015-01-21
_audit_creation_method
;
Olex2 1.2
(compiled 2015.01.19 svn.r3143 for OlexSys, GUI svn.r4992)
;
_audit_update_record
;
2016-06-02 deposited with the CCDC.
2016-08-26 downloaded from the CCDC.
;
_cell_angle_alpha 90
_cell_angle_beta 90.6504(6)
_cell_angle_gamma 90
_cell_formula_units_Z 4
_cell_length_a 9.69170(6)
_cell_length_b 17.44304(12)
_cell_length_c 20.04701(13)
_cell_measurement_reflns_used 47156
_cell_measurement_temperature 150.0(2)
_cell_measurement_theta_max 27.9280
_cell_measurement_theta_min 3.6360
_cell_volume 3388.78(4)
_computing_cell_refinement
;
CrysAlisPro, Agilent Technologies,
Version 1.171.37.33 (release 27-03-2014 CrysAlis171 .NET)
(compiled Mar 27 2014,17:12:48)
;
_computing_data_collection
;
CrysAlisPro, Agilent Technologies,
Version 1.171.37.33 (release 27-03-2014 CrysAlis171 .NET)
(compiled Mar 27 2014,17:12:48)
;
_computing_data_reduction
;
CrysAlisPro, Agilent Technologies,
Version 1.171.37.33 (release 27-03-2014 CrysAlis171 .NET)
(compiled Mar 27 2014,17:12:48)
;
_computing_molecular_graphics 'Olex2 (Dolomanov et al., 2009)'
_computing_publication_material 'Olex2 (Dolomanov et al., 2009)'
_computing_structure_refinement 'XL (Sheldrick, 2008)'
_computing_structure_solution 'XT (Sheldrick, 2015)'
_diffrn_ambient_environment N~2~
_diffrn_ambient_temperature 150.0(2)
_diffrn_detector 'CCD plate'
_diffrn_detector_area_resol_mean 16.1500
_diffrn_detector_type Eos
_diffrn_measured_fraction_theta_full 0.997
_diffrn_measured_fraction_theta_max 0.970
_diffrn_measurement_details
;
  1 omega  -92.00   13.00   1.0000   10.0000
omega____ theta____ kappa____ phi______ frames
    -      -18.5889  -77.0000  150.0000 105

  2 omega  -53.00   44.00   1.0000   10.0000
omega____ theta____ kappa____ phi______ frames
    -      -18.5889   77.0000  150.0000 97

  3 omega  -89.00  -21.00   1.0000   10.0000
omega____ theta____ kappa____ phi______ frames
    -      -18.5889  -57.0000 -120.0000 68

  4 omega  -44.00   52.00   1.0000   10.0000
omega____ theta____ kappa____ phi______ frames
    -      -18.5889   57.0000  -90.0000 96

  5 omega  -53.00   55.00   1.0000   10.0000
omega____ theta____ kappa____ phi______ frames
    -      -18.5889   77.0000    0.0000 108

  6 omega  -82.00    7.00   1.0000   10.0000
omega____ theta____ kappa____ phi______ frames
    -      -18.5889  -57.0000    0.0000 89

  7 omega  -87.00    4.00   1.0000   10.0000
omega____ theta____ kappa____ phi______ frames
    -      -18.5889  -57.0000  -90.0000 91

  8 omega -102.00  -32.00   1.0000   10.0000
omega____ theta____ kappa____ phi______ frames
    -      -18.5889  178.0000    0.0000 70

  9 omega  -29.00   -4.00   1.0000   10.0000
omega____ theta____ kappa____ phi______ frames
    -       19.6826  104.0000  154.0000 25

 10 omega  -92.00   16.00   1.0000   10.0000
omega____ theta____ kappa____ phi______ frames
    -      -18.5889  -77.0000  -30.0000 108

 11 omega -102.00  -32.00   1.0000   10.0000
omega____ theta____ kappa____ phi______ frames
    -      -18.5889  178.0000  -90.0000 70

 12 omega  -50.00   56.00   1.0000   10.0000
omega____ theta____ kappa____ phi______ frames
    -      -18.5889   38.0000  -90.0000 106

 13 omega  -89.00    7.00   1.0000   10.0000
omega____ theta____ kappa____ phi______ frames
    -      -18.5889  -57.0000 -180.0000 96

 14 omega  -44.00   52.00   1.0000   10.0000
omega____ theta____ kappa____ phi______ frames
    -      -18.5889   57.0000   90.0000 96

 15 omega   -4.00   66.00   1.0000   10.0000
omega____ theta____ kappa____ phi______ frames
    -       19.6826  -99.0000  -60.0000 70

 16 omega   -6.00   90.00   1.0000   10.0000
omega____ theta____ kappa____ phi______ frames
    -       19.6826   57.0000  120.0000 96

 17 omega -100.00  -35.00   1.0000   10.0000
omega____ theta____ kappa____ phi______ frames
    -      -18.5889 -178.0000 -180.0000 65

 18 omega -100.00  -35.00   1.0000   10.0000
omega____ theta____ kappa____ phi______ frames
    -      -18.5889 -178.0000 -120.0000 65

 19 omega   -4.00   66.00   1.0000   10.0000
omega____ theta____ kappa____ phi______ frames
    -       19.6826  -99.0000   30.0000 70

 20 omega  -15.00   93.00   1.0000   10.0000
omega____ theta____ kappa____ phi______ frames
    -       19.6826   77.0000  -60.0000 108

 21 omega   53.00  103.00   1.0000   10.0000
omega____ theta____ kappa____ phi______ frames
    -       19.6826 -178.0000 -120.0000 50

 22 omega  -14.00   94.00   1.0000   10.0000
omega____ theta____ kappa____ phi______ frames
    -       19.6826   38.0000   30.0000 108
;
_diffrn_measurement_device 'four-circle diffractometer'
_diffrn_measurement_device_type 'Xcalibur, Eos, Gemini ultra'
_diffrn_measurement_method '\w scans'
_diffrn_orient_matrix_UB_11 -0.0609609000
_diffrn_orient_matrix_UB_12 -0.0208219000
_diffrn_orient_matrix_UB_13 -0.0077809000
_diffrn_orient_matrix_UB_21 -0.0231239000
_diffrn_orient_matrix_UB_22 0.0051914000
_diffrn_orient_matrix_UB_23 0.0331403000
_diffrn_orient_matrix_UB_31 -0.0332599000
_diffrn_orient_matrix_UB_32 0.0345346000
_diffrn_orient_matrix_UB_33 -0.0096679000
_diffrn_radiation_monochromator graphite
_diffrn_radiation_probe x-ray
_diffrn_radiation_type MoK\a
_diffrn_radiation_wavelength 0.71073
_diffrn_reflns_av_R_equivalents 0.0451
_diffrn_reflns_av_unetI/netI 0.0327
_diffrn_reflns_Laue_measured_fraction_full 0.997
_diffrn_reflns_Laue_measured_fraction_max 0.970
_diffrn_reflns_limit_h_max 12
_diffrn_reflns_limit_h_min -12
_diffrn_reflns_limit_k_max 22
_diffrn_reflns_limit_k_min -22
_diffrn_reflns_limit_l_max 26
_diffrn_reflns_limit_l_min -26
_diffrn_reflns_number 107785
_diffrn_reflns_point_group_measured_fraction_full 0.997
_diffrn_reflns_point_group_measured_fraction_max 0.942
_diffrn_reflns_theta_full 26.000
_diffrn_reflns_theta_max 27.877
_diffrn_reflns_theta_min 3.295
_diffrn_source 'Enhance (Mo) X-ray Source'
_exptl_absorpt_coefficient_mu 0.672
_exptl_absorpt_correction_T_max 0.939
_exptl_absorpt_correction_T_min 0.855
_exptl_absorpt_correction_type analytical
_exptl_absorpt_process_details
;
CrysAlisPro, Agilent Technologies,
Version 1.171.37.33 (release 27-03-2014 CrysAlis171 .NET)
(compiled Mar 27 2014,17:12:48)
Analytical numeric absorption correction using a multifaceted crystal
            model based on expressions derived by R.C. Clark & J.S. Reid.
(Clark, R. C. & Reid, J. S. (1995). Acta Cryst. A51, 887-897)
Empirical absorption correction using spherical harmonics,
 implemented in SCALE3 ABSPACK scaling algorithm.
;
_exptl_crystal_colour yellow
_exptl_crystal_colour_primary yellow
_exptl_crystal_density_diffrn 1.515
_exptl_crystal_description block
_exptl_crystal_F_000 1592
_exptl_crystal_size_max 0.32
_exptl_crystal_size_mid 0.17
_exptl_crystal_size_min 0.11
_refine_diff_density_max 0.617
_refine_diff_density_min -1.144
_refine_diff_density_rms 0.082
_refine_ls_abs_structure_details
;
 Flack x determined using 6197 quotients [(I+)-(I-)]/[(I+)+(I-)]
 (Parsons, Flack and Wagner, Acta Cryst. B69 (2013) 249-259).
;
_refine_ls_abs_structure_Flack -0.028(6)
_refine_ls_extinction_method none
_refine_ls_goodness_of_fit_ref 1.059
_refine_ls_hydrogen_treatment constr
_refine_ls_matrix_type full
_refine_ls_number_parameters 889
_refine_ls_number_reflns 15240
_refine_ls_number_restraints 1
_refine_ls_restrained_S_all 1.059
_refine_ls_R_factor_all 0.0401
_refine_ls_R_factor_gt 0.0344
_refine_ls_shift/su_max 0.001
_refine_ls_shift/su_mean 0.000
_refine_ls_structure_factor_coef Fsqd
_refine_ls_weighting_details 'w=1/[\s^2^(Fo^2^)+(0.0429P)^2^+3.4456P] where P=(Fo^2^+2Fc^2^)/3'
_refine_ls_weighting_scheme calc
_refine_ls_wR_factor_gt 0.0845
_refine_ls_wR_factor_ref 0.0877
_reflns_Friedel_coverage 0.881
_reflns_Friedel_fraction_full 0.997
_reflns_Friedel_fraction_max 0.913
_reflns_number_gt 14049
_reflns_number_total 15240
_reflns_threshold_expression 'I > 2\s(I)'
_cod_data_source_file c6dt02390h2.cif
_cod_data_source_block ljh150002_fa
_cod_depositor_comments
;Adding full bibliography for 7040537--7040545.cif.

 Adding full bibliography for 7040537--7040545.cif.
;
_cod_database_code 7040541
_shelxl_version_number 2014/6
_chemical_oxdiff_formula 'C43 H39 O3 P1 Cl1 Rh'
_shelx_space_group_comment
;
The symmetry employed for this shelxl refinement is uniquely defined
by the following loop, which should always be used as a source of
symmetry information in preference to the above space-group names.
They are only intended as comments.
;
_reflns_odcompleteness_completeness 99.69
_reflns_odcompleteness_iscentric 1
_reflns_odcompleteness_theta 26.32
_olex2_refinement_description
;
1. Fixed Uiso
 At 1.2 times of:
  All C(H) groups, All C(H,H) groups
 At 1.5 times of:
  All C(H,H,H) groups
2.a Ternary CH refined with riding coordinates:
 C19(H19), C20(H20), C23(H23), C24(H24), C45(H45), C46(H46), C49(H49), C50(H50)
2.b Secondary CH2 refined with riding coordinates:
 C21(H21A,H21B), C22(H22A,H22B), C25(H25A,H25B), C26(H26A,H26B), C47(H47A,
 H47B), C48(H48A,H48B), C51(H51A,H51B), C52(H52A,H52B)
2.c Aromatic/amide H refined with riding coordinates:
 C3(H3), C3'(H3'), C4(H4), C4'(H4'), C5(H5), C5'(H5'), C6(H6), C6'(H6'),
 C7(H7), C7'(H7'), C8(H8), C8'(H8'), C14(H14), C14'(H14'), C15(H15), C15'(H15'),
  C16(H16), C16'(H16'), C29(H29), C29'(H29'), C30(H30), C30'(H30'), C31(H31),
 C31'(H31'), C32(H32), C32'(H32'), C33(H33), C33'(H33'), C34(H34), C34'(H34'),
 C40(H40), C40'(H40'), C41(H41), C41'(H41'), C42(H42), C42'(H42')
2.d Idealised Me refined as rotating group:
 C17(H17A,H17B,H17C), C17'(H17D,H17E,H17F), C18(H18A,H18B,H18C), C43(H43A,H43B,
 H43C), C43'(H43D,H43E,H43F), C44(H44A,H44B,H44C)
;
_olex2_submission_special_instructions 'No special instructions were received'

loop_
_space_group_symop_operation_xyz
'x, y, z'
'-x, y+1/2, -z'

loop_
_atom_site_label
_atom_site_type_symbol
_atom_site_fract_x
_atom_site_fract_y
_atom_site_fract_z
_atom_site_U_iso_or_equiv
_atom_site_adp_type
_atom_site_occupancy
_atom_site_site_symmetry_order
_atom_site_calc_flag
_atom_site_refinement_flags_posn
Rh1 Rh 0.57107(3) 0.54207(2) 0.69377(2) 0.01419(8) Uani 1 1 d .
Rh2 Rh -0.07283(4) 0.54886(2) 0.19121(2) 0.02171(9) Uani 1 1 d .
Cl1 Cl 0.53863(12) 0.66858(6) 0.65600(6) 0.0222(2) Uani 1 1 d .
Cl2 Cl -0.03125(16) 0.67338(7) 0.15192(7) 0.0335(3) Uani 1 1 d .
P1 P 0.42246(11) 0.49771(6) 0.61683(6) 0.0131(2) Uani 1 1 d .
P2 P 0.07295(13) 0.50248(7) 0.11506(6) 0.0190(2) Uani 1 1 d .
O1 O 0.4517(3) 0.40838(18) 0.60031(16) 0.0159(6) Uani 1 1 d .
O2 O 0.2632(3) 0.49635(18) 0.63892(15) 0.0152(6) Uani 1 1 d .
O3 O 0.1207(4) 0.4741(2) 0.47909(18) 0.0255(8) Uani 1 1 d .
O4 O 0.2319(3) 0.50028(19) 0.13913(17) 0.0208(7) Uani 1 1 d .
O5 O 0.0416(3) 0.4134(2) 0.09896(17) 0.0219(7) Uani 1 1 d .
O6 O 0.3042(4) 0.7076(2) 0.0861(2) 0.0388(10) Uani 1 1 d .
C1 C 0.3041(5) 0.5888(3) 0.5102(2) 0.0151(9) Uani 1 1 d .
C1' C 0.1603(5) 0.5887(3) 0.5377(2) 0.0162(9) Uani 1 1 d .
C2 C 0.4121(4) 0.5463(3) 0.53708(19) 0.0151(8) Uani 1 1 d .
C2' C 0.0705(5) 0.5308(3) 0.5196(2) 0.0198(10) Uani 1 1 d .
C3 C 0.5431(4) 0.5468(3) 0.5061(2) 0.0180(8) Uani 1 1 d .
H3 H 0.6156 0.5165 0.5244 0.022 Uiso 1 1 calc R
C3' C -0.0673(5) 0.5306(3) 0.5431(2) 0.0237(11) Uani 1 1 d .
H3' H -0.1280 0.4901 0.5308 0.028 Uiso 1 1 calc R
C4 C 0.5672(5) 0.5897(3) 0.4508(2) 0.0199(10) Uani 1 1 d .
H4 H 0.6548 0.5876 0.4301 0.024 Uiso 1 1 calc R
C4' C -0.1122(5) 0.5876(3) 0.5825(3) 0.0235(10) Uani 1 1 d .
H4' H -0.2052 0.5872 0.5970 0.028 Uiso 1 1 calc R
C5 C 0.4890(5) 0.6878(3) 0.3703(2) 0.0228(10) Uani 1 1 d .
H5 H 0.5776 0.6881 0.3506 0.027 Uiso 1 1 calc R
C5' C -0.0693(5) 0.7080(3) 0.6444(2) 0.0238(11) Uani 1 1 d .
H5' H -0.1627 0.7091 0.6584 0.029 Uiso 1 1 calc R
C6 C 0.3881(6) 0.7364(3) 0.3465(3) 0.0278(11) Uani 1 1 d .
H6 H 0.4072 0.7708 0.3110 0.033 Uiso 1 1 calc R
C6' C 0.0174(6) 0.7641(3) 0.6649(3) 0.0282(12) Uani 1 1 d .
H6' H -0.0144 0.8035 0.6935 0.034 Uiso 1 1 calc R
C7 C 0.2576(6) 0.7348(3) 0.3749(3) 0.0260(11) Uani 1 1 d .
H7 H 0.1881 0.7684 0.3584 0.031 Uiso 1 1 calc R
C7' C 0.1567(6) 0.7638(3) 0.6433(3) 0.0319(13) Uani 1 1 d .
H7' H 0.2182 0.8027 0.6584 0.038 Uiso 1 1 calc R
C8 C 0.2274(5) 0.6860(3) 0.4257(2) 0.0211(10) Uani 1 1 d .
H8 H 0.1366 0.6850 0.4430 0.025 Uiso 1 1 calc R
C8' C 0.2024(5) 0.7088(3) 0.6019(3) 0.0235(10) Uani 1 1 d .
H8' H 0.2952 0.7104 0.5872 0.028 Uiso 1 1 calc R
C9 C 0.3303(5) 0.6364(3) 0.4533(2) 0.0173(9) Uani 1 1 d .
C9' C 0.1145(5) 0.6484(3) 0.5795(2) 0.0181(9) Uani 1 1 d .
C10 C 0.4625(5) 0.6376(3) 0.4238(2) 0.0185(9) Uani 1 1 d .
C10' C -0.0244(5) 0.6479(3) 0.6029(2) 0.0199(10) Uani 1 1 d .
C11 C 0.2453(5) 0.3350(3) 0.6221(2) 0.0192(9) Uani 1 1 d .
C11' C 0.2233(5) 0.3726(3) 0.6880(2) 0.0186(9) Uani 1 1 d .
C12 C 0.3522(5) 0.3541(3) 0.5797(2) 0.0180(9) Uani 1 1 d .
C12' C 0.2329(4) 0.4518(3) 0.6954(2) 0.0153(9) Uani 1 1 d .
C13 C 0.3779(5) 0.3162(3) 0.5198(2) 0.0219(10) Uani 1 1 d .
C13' C 0.2096(5) 0.4901(3) 0.7547(2) 0.0186(10) Uani 1 1 d .
C14 C 0.2895(6) 0.2563(3) 0.5024(3) 0.0277(11) Uani 1 1 d .
H14 H 0.3036 0.2292 0.4619 0.033 Uiso 1 1 calc R
C14' C 0.1767(5) 0.4446(3) 0.8099(2) 0.0234(10) Uani 1 1 d .
H14' H 0.1599 0.4682 0.8517 0.028 Uiso 1 1 calc R
C15 C 0.1811(6) 0.2359(3) 0.5433(3) 0.0297(12) Uani 1 1 d .
H15 H 0.1215 0.1950 0.5306 0.036 Uiso 1 1 calc R
C15' C 0.1682(6) 0.3652(3) 0.8044(3) 0.0273(11) Uani 1 1 d .
H15' H 0.1473 0.3352 0.8425 0.033 Uiso 1 1 calc R
C16 C 0.1594(5) 0.2740(3) 0.6018(3) 0.0249(11) Uani 1 1 d .
H16 H 0.0850 0.2591 0.6294 0.030 Uiso 1 1 calc R
C16' C 0.1899(5) 0.3301(3) 0.7440(3) 0.0241(11) Uani 1 1 d .
H16' H 0.1819 0.2759 0.7407 0.029 Uiso 1 1 calc R
C17 C 0.5009(5) 0.3368(3) 0.4784(3) 0.0276(12) Uani 1 1 d .
H17A H 0.4903 0.3892 0.4615 0.041 Uiso 1 1 calc GR
H17B H 0.5077 0.3011 0.4409 0.041 Uiso 1 1 calc GR
H17C H 0.5848 0.3335 0.5060 0.041 Uiso 1 1 calc GR
C17' C 0.2185(6) 0.5755(3) 0.7586(3) 0.0229(11) Uani 1 1 d .
H17D H 0.3103 0.5922 0.7447 0.034 Uiso 1 1 calc GR
H17E H 0.2026 0.5921 0.8046 0.034 Uiso 1 1 calc GR
H17F H 0.1484 0.5983 0.7291 0.034 Uiso 1 1 calc GR
C18 C 0.0464(6) 0.4044(3) 0.4761(3) 0.0362(13) Uani 1 1 d .
H18A H 0.0978 0.3670 0.4496 0.054 Uiso 1 1 calc GR
H18B H -0.0441 0.4134 0.4551 0.054 Uiso 1 1 calc GR
H18C H 0.0339 0.3845 0.5213 0.054 Uiso 1 1 calc GR
C19 C 0.6847(5) 0.4386(3) 0.7041(2) 0.0203(10) Uani 1 1 d .
H19 H 0.6771 0.4037 0.6646 0.024 Uiso 1 1 calc R
C20 C 0.5697(5) 0.4357(3) 0.7468(3) 0.0203(10) Uani 1 1 d .
H20 H 0.4958 0.3995 0.7316 0.024 Uiso 1 1 calc R
C21 C 0.5767(6) 0.4467(3) 0.8224(3) 0.0260(11) Uani 1 1 d .
H21A H 0.5049 0.4144 0.8432 0.031 Uiso 1 1 calc R
H21B H 0.6675 0.4284 0.8390 0.031 Uiso 1 1 calc R
C22 C 0.5567(5) 0.5290(3) 0.8448(2) 0.0263(12) Uani 1 1 d .
H22A H 0.4568 0.5388 0.8501 0.032 Uiso 1 1 calc R
H22B H 0.6016 0.5359 0.8890 0.032 Uiso 1 1 calc R
C23 C 0.6147(5) 0.5872(3) 0.7970(2) 0.0223(10) Uani 1 1 d .
H23 H 0.5819 0.6408 0.8046 0.027 Uiso 1 1 calc R
C24 C 0.7391(5) 0.5824(3) 0.7667(2) 0.0231(10) Uani 1 1 d .
H24 H 0.7801 0.6333 0.7551 0.028 Uiso 1 1 calc R
C25 C 0.8441(5) 0.5200(3) 0.7781(3) 0.0281(12) Uani 1 1 d .
H25A H 0.8319 0.4982 0.8232 0.034 Uiso 1 1 calc R
H25B H 0.9379 0.5423 0.7760 0.034 Uiso 1 1 calc R
C26 C 0.8306(5) 0.4551(3) 0.7256(3) 0.0258(11) Uani 1 1 d .
H26A H 0.8845 0.4695 0.6858 0.031 Uiso 1 1 calc R
H26B H 0.8716 0.4078 0.7444 0.031 Uiso 1 1 calc R
C27 C 0.1941(5) 0.5926(3) 0.0097(2) 0.0218(10) Uani 1 1 d .
C27' C 0.3379(5) 0.5873(3) 0.0383(2) 0.0225(10) Uani 1 1 d .
C28 C 0.0847(5) 0.5514(3) 0.0350(2) 0.0209(9) Uani 1 1 d .
C28' C 0.3885(5) 0.6459(3) 0.0768(3) 0.0282(11) Uani 1 1 d .
C29 C -0.0470(5) 0.5546(3) 0.0021(2) 0.0239(10) Uani 1 1 d .
H29 H -0.1217 0.5260 0.0198 0.029 Uiso 1 1 calc R
C29' C 0.5237(6) 0.6412(4) 0.1050(3) 0.0334(13) Uani 1 1 d .
H29' H 0.5586 0.6812 0.1325 0.040 Uiso 1 1 calc R
C30 C -0.0674(5) 0.5970(3) -0.0532(3) 0.0246(11) Uani 1 1 d .
H30 H -0.1546 0.5957 -0.0753 0.029 Uiso 1 1 calc R
C30' C 0.6036(6) 0.5771(4) 0.0916(3) 0.0342(13) Uani 1 1 d .
H30' H 0.6948 0.5746 0.1093 0.041 Uiso 1 1 calc R
C31 C 0.0169(6) 0.6938(3) -0.1329(3) 0.0269(11) Uani 1 1 d .
H31 H -0.0713 0.6956 -0.1540 0.032 Uiso 1 1 calc R
C31' C 0.6318(6) 0.4491(4) 0.0418(3) 0.0373(14) Uani 1 1 d .
H31' H 0.7205 0.4441 0.0620 0.045 Uiso 1 1 calc R
C32 C 0.1208(6) 0.7403(3) -0.1554(3) 0.0295(12) Uani 1 1 d .
H32 H 0.1036 0.7752 -0.1909 0.035 Uiso 1 1 calc R
C32' C 0.5834(6) 0.3912(4) 0.0029(3) 0.0353(13) Uani 1 1 d .
H32' H 0.6381 0.3468 -0.0042 0.042 Uiso 1 1 calc R
C33 C 0.2505(6) 0.7364(3) -0.1262(3) 0.0326(13) Uani 1 1 d .
H33 H 0.3219 0.7683 -0.1426 0.039 Uiso 1 1 calc R
C33' C 0.4531(6) 0.3972(3) -0.0265(3) 0.0316(12) Uani 1 1 d .
H33' H 0.4192 0.3568 -0.0539 0.038 Uiso 1 1 calc R
C34 C 0.2787(6) 0.6871(3) -0.0741(3) 0.0267(11) Uani 1 1 d .
H34 H 0.3693 0.6842 -0.0557 0.032 Uiso 1 1 calc R
C34' C 0.3732(5) 0.4610(3) -0.0163(3) 0.0269(11) Uani 1 1 d .
H34' H 0.2844 0.4637 -0.0367 0.032 Uiso 1 1 calc R
C35 C 0.1710(5) 0.6403(3) -0.0476(2) 0.0219(10) Uani 1 1 d .
C35' C 0.4195(5) 0.5227(3) 0.0238(2) 0.0256(12) Uani 1 1 d .
C36 C 0.0395(5) 0.6437(3) -0.0790(2) 0.0228(10) Uani 1 1 d .
C36' C 0.5547(5) 0.5165(3) 0.0532(3) 0.0293(12) Uani 1 1 d .
C37 C 0.2748(5) 0.3745(3) 0.1839(3) 0.0232(10) Uani 1 1 d .
C37' C 0.2487(5) 0.3389(3) 0.1184(3) 0.0233(10) Uani 1 1 d .
C38 C 0.2641(5) 0.4528(3) 0.1937(2) 0.0206(10) Uani 1 1 d .
C38' C 0.1379(5) 0.3592(3) 0.0763(3) 0.0226(10) Uani 1 1 d .
C39 C 0.2887(6) 0.4885(3) 0.2557(3) 0.0269(12) Uani 1 1 d .
C39' C 0.1073(5) 0.3214(3) 0.0171(3) 0.0253(11) Uani 1 1 d .
C40 C 0.3226(6) 0.4416(3) 0.3093(3) 0.0308(12) Uani 1 1 d .
H40 H 0.3379 0.4636 0.3520 0.037 Uiso 1 1 calc R
C40' C 0.1947(6) 0.2621(3) -0.0017(3) 0.0301(12) Uani 1 1 d .
H40' H 0.1768 0.2355 -0.0422 0.036 Uiso 1 1 calc R
C41 C 0.3342(6) 0.3634(3) 0.3013(3) 0.0322(13) Uani 1 1 d .
H41 H 0.3579 0.3323 0.3386 0.039 Uiso 1 1 calc R
C41' C 0.3066(6) 0.2412(3) 0.0372(3) 0.0300(12) Uani 1 1 d .
H41' H 0.3649 0.2006 0.0233 0.036 Uiso 1 1 calc R
C42 C 0.3113(6) 0.3292(3) 0.2387(3) 0.0288(12) Uani 1 1 d .
H42 H 0.3207 0.2753 0.2337 0.035 Uiso 1 1 calc R
C42' C 0.3343(6) 0.2791(3) 0.0963(3) 0.0289(11) Uani 1 1 d .
H42' H 0.4124 0.2646 0.1224 0.035 Uiso 1 1 calc R
C43 C 0.2789(6) 0.5736(3) 0.2614(3) 0.0307(13) Uani 1 1 d .
H43A H 0.3516 0.5975 0.2349 0.046 Uiso 1 1 calc GR
H43B H 0.2903 0.5887 0.3083 0.046 Uiso 1 1 calc GR
H43C H 0.1885 0.5907 0.2449 0.046 Uiso 1 1 calc GR
C43' C -0.0199(6) 0.3408(3) -0.0226(3) 0.0325(12) Uani 1 1 d .
H43D H -0.1000 0.3411 0.0068 0.049 Uiso 1 1 calc GR
H43E H -0.0338 0.3025 -0.0578 0.049 Uiso 1 1 calc GR
H43F H -0.0092 0.3916 -0.0428 0.049 Uiso 1 1 calc GR
C44 C 0.3235(8) 0.7542(4) 0.1427(4) 0.0489(17) Uani 1 1 d .
H44A H 0.4157 0.7773 0.1417 0.073 Uiso 1 1 calc GR
H44B H 0.3147 0.7230 0.1831 0.073 Uiso 1 1 calc GR
H44C H 0.2537 0.7948 0.1428 0.073 Uiso 1 1 calc GR
C45 C -0.0624(6) 0.4468(3) 0.2495(3) 0.0274(11) Uani 1 1 d .
H45 H 0.0132 0.4111 0.2361 0.033 Uiso 1 1 calc R
C46 C -0.1790(6) 0.4435(3) 0.2078(3) 0.0288(12) Uani 1 1 d .
H46 H -0.1710 0.4060 0.1704 0.035 Uiso 1 1 calc R
C47 C -0.3246(6) 0.4569(4) 0.2302(3) 0.0345(13) Uani 1 1 d .
H47A H -0.3574 0.4105 0.2536 0.041 Uiso 1 1 calc R
H47B H -0.3843 0.4644 0.1903 0.041 Uiso 1 1 calc R
C48 C -0.3407(6) 0.5261(4) 0.2764(3) 0.0377(14) Uani 1 1 d .
H48A H -0.4362 0.5458 0.2723 0.045 Uiso 1 1 calc R
H48B H -0.3260 0.5093 0.3231 0.045 Uiso 1 1 calc R
C49 C -0.2399(6) 0.5909(3) 0.2609(3) 0.0333(13) Uani 1 1 d .
H49 H -0.2850 0.6398 0.2466 0.040 Uiso 1 1 calc R
C50 C -0.1180(6) 0.5999(3) 0.2910(3) 0.0308(12) Uani 1 1 d .
H50 H -0.0888 0.6547 0.2954 0.037 Uiso 1 1 calc R
C51 C -0.0563(6) 0.5486(4) 0.3427(2) 0.0334(11) Uani 1 1 d .
H51A H -0.1041 0.5570 0.3855 0.040 Uiso 1 1 calc R
H51B H 0.0420 0.5624 0.3494 0.040 Uiso 1 1 calc R
C52 C -0.0661(7) 0.4631(3) 0.3243(3) 0.0336(13) Uani 1 1 d .
H52A H 0.0114 0.4355 0.3462 0.040 Uiso 1 1 calc R
H52B H -0.1529 0.4422 0.3423 0.040 Uiso 1 1 calc R

loop_
_atom_site_aniso_label
_atom_site_aniso_U_11
_atom_site_aniso_U_22
_atom_site_aniso_U_33
_atom_site_aniso_U_23
_atom_site_aniso_U_13
_atom_site_aniso_U_12
Rh1 0.01420(14) 0.01368(16) 0.01468(15) -0.00054(15) -0.00012(11) -0.00126(15)
Rh2 0.02444(18) 0.01809(19) 0.02264(17) -0.00133(17) 0.00224(13) 0.00105(18)
Cl1 0.0244(6) 0.0146(5) 0.0275(6) 0.0023(4) -0.0021(5) -0.0010(4)
Cl2 0.0498(8) 0.0189(6) 0.0319(7) 0.0016(5) 0.0030(6) 0.0026(6)
P1 0.0130(5) 0.0121(5) 0.0142(5) -0.0003(4) 0.0006(4) 0.0009(4)
P2 0.0210(6) 0.0170(6) 0.0189(6) 0.0008(5) 0.0005(5) -0.0002(5)
O1 0.0143(15) 0.0146(16) 0.0188(16) -0.0028(12) -0.0018(12) 0.0012(12)
O2 0.0150(15) 0.0149(16) 0.0158(15) 0.0026(12) 0.0031(12) 0.0015(12)
O3 0.0204(17) 0.0253(19) 0.0309(19) -0.0069(15) -0.0005(14) 0.0006(14)
O4 0.0228(17) 0.0185(17) 0.0209(17) 0.0019(13) -0.0013(13) -0.0014(14)
O5 0.0196(17) 0.0203(17) 0.0258(18) -0.0018(14) 0.0034(13) 0.0000(14)
O6 0.042(2) 0.035(2) 0.039(2) -0.0059(19) -0.0114(19) 0.0037(19)
C1 0.016(2) 0.016(2) 0.014(2) -0.0022(17) 0.0007(16) -0.0030(17)
C1' 0.014(2) 0.019(2) 0.015(2) 0.0044(18) 0.0005(16) 0.0025(18)
C2 0.0164(18) 0.0135(19) 0.0155(18) 0.000(2) 0.0027(14) 0.000(2)
C2' 0.019(2) 0.022(3) 0.018(2) 0.0015(19) -0.0003(16) 0.0026(19)
C3 0.0141(18) 0.019(2) 0.0209(19) -0.004(2) 0.0007(15) 0.001(2)
C3' 0.015(2) 0.025(3) 0.031(2) 0.004(2) -0.0025(18) -0.003(2)
C4 0.016(2) 0.024(3) 0.020(2) -0.0024(19) 0.0055(18) -0.0016(19)
C4' 0.013(2) 0.030(3) 0.027(3) 0.006(2) 0.0045(19) 0.001(2)
C5 0.027(3) 0.023(3) 0.019(2) -0.0020(19) 0.0067(19) -0.006(2)
C5' 0.024(2) 0.028(3) 0.019(2) 0.005(2) 0.0052(19) 0.011(2)
C6 0.040(3) 0.021(3) 0.022(3) 0.006(2) 0.000(2) -0.007(2)
C6' 0.033(3) 0.026(3) 0.026(3) -0.004(2) 0.004(2) 0.012(2)
C7 0.032(3) 0.022(3) 0.025(3) 0.005(2) -0.003(2) 0.005(2)
C7' 0.033(3) 0.026(3) 0.037(3) -0.009(2) -0.004(2) 0.001(2)
C8 0.024(2) 0.020(2) 0.019(2) 0.0031(19) 0.0016(18) 0.0013(19)
C8' 0.017(2) 0.023(3) 0.030(3) -0.001(2) -0.002(2) 0.003(2)
C9 0.019(2) 0.014(2) 0.019(2) -0.0018(18) 0.0000(18) -0.0038(18)
C9' 0.017(2) 0.020(2) 0.017(2) 0.0039(18) -0.0014(17) 0.0039(18)
C10 0.022(2) 0.018(2) 0.016(2) -0.0024(18) 0.0022(18) -0.0030(19)
C10' 0.019(2) 0.024(3) 0.017(2) 0.0072(19) 0.0027(18) 0.0047(19)
C11 0.021(2) 0.015(2) 0.022(2) 0.0013(18) -0.0027(19) 0.0019(18)
C11' 0.017(2) 0.019(2) 0.020(2) 0.0007(18) -0.0020(18) -0.0017(18)
C12 0.023(2) 0.013(2) 0.018(2) -0.0017(17) -0.0061(18) 0.0016(18)
C12' 0.013(2) 0.018(2) 0.015(2) 0.0028(17) 0.0011(16) -0.0004(17)
C13 0.025(3) 0.021(2) 0.020(2) -0.0022(19) -0.0052(19) 0.006(2)
C13' 0.016(2) 0.020(2) 0.019(2) 0.0009(19) 0.0009(18) -0.0011(19)
C14 0.032(3) 0.023(3) 0.028(3) -0.010(2) -0.007(2) 0.005(2)
C14' 0.020(2) 0.034(3) 0.016(2) 0.002(2) 0.0011(18) 0.000(2)
C15 0.032(3) 0.022(3) 0.035(3) -0.004(2) -0.012(2) -0.006(2)
C15' 0.029(3) 0.031(3) 0.022(3) 0.010(2) 0.001(2) -0.004(2)
C16 0.024(3) 0.016(2) 0.034(3) 0.001(2) -0.003(2) -0.0040(19)
C16' 0.027(3) 0.019(2) 0.026(3) 0.004(2) 0.001(2) -0.005(2)
C17 0.031(3) 0.030(3) 0.023(3) -0.008(2) 0.001(2) 0.005(2)
C17' 0.024(3) 0.024(3) 0.021(2) -0.004(2) 0.007(2) -0.001(2)
C18 0.042(3) 0.024(3) 0.043(3) -0.009(2) -0.006(3) 0.000(2)
C19 0.024(2) 0.016(2) 0.021(2) 0.0011(18) -0.0028(19) 0.0031(19)
C20 0.018(2) 0.015(2) 0.027(3) 0.0027(19) -0.0058(19) -0.0011(18)
C21 0.031(3) 0.026(3) 0.021(2) 0.007(2) 0.000(2) -0.002(2)
C22 0.027(2) 0.033(3) 0.018(2) 0.002(2) 0.0002(18) -0.001(2)
C23 0.029(3) 0.020(3) 0.018(2) -0.0076(19) -0.0049(19) -0.003(2)
C24 0.023(2) 0.025(3) 0.022(2) -0.006(2) -0.0067(19) -0.009(2)
C25 0.021(2) 0.035(3) 0.028(3) 0.000(2) -0.008(2) -0.005(2)
C26 0.019(2) 0.030(3) 0.029(3) 0.001(2) -0.002(2) 0.005(2)
C27 0.024(2) 0.018(2) 0.023(2) 0.0003(19) 0.0008(19) 0.0011(19)
C27' 0.020(2) 0.026(3) 0.021(2) 0.007(2) 0.0009(19) -0.005(2)
C28 0.025(2) 0.019(2) 0.018(2) -0.001(2) -0.0003(16) 0.002(2)
C28' 0.025(3) 0.033(3) 0.027(3) 0.004(2) 0.000(2) -0.006(2)
C29 0.022(2) 0.023(3) 0.027(2) 0.000(2) 0.0007(18) -0.004(2)
C29' 0.033(3) 0.036(3) 0.031(3) 0.005(2) -0.006(2) -0.011(3)
C30 0.022(2) 0.027(3) 0.025(3) -0.003(2) -0.0050(19) 0.003(2)
C30' 0.024(3) 0.046(3) 0.033(3) 0.010(3) -0.006(2) -0.001(2)
C31 0.032(3) 0.025(3) 0.023(3) -0.002(2) -0.002(2) 0.009(2)
C31' 0.027(3) 0.049(4) 0.036(3) 0.014(3) 0.003(2) 0.000(3)
C32 0.051(3) 0.014(2) 0.023(3) 0.002(2) -0.002(2) 0.005(2)
C32' 0.031(3) 0.037(3) 0.039(3) 0.007(3) 0.013(2) 0.010(3)
C33 0.045(3) 0.026(3) 0.027(3) 0.005(2) 0.006(2) -0.007(2)
C33' 0.032(3) 0.034(3) 0.030(3) 0.004(2) 0.010(2) -0.003(2)
C34 0.030(3) 0.026(3) 0.024(3) 0.001(2) 0.000(2) -0.004(2)
C34' 0.024(3) 0.035(3) 0.022(3) 0.006(2) 0.002(2) 0.001(2)
C35 0.026(3) 0.018(2) 0.022(2) -0.0016(19) -0.0008(19) 0.001(2)
C35' 0.020(2) 0.035(3) 0.022(2) 0.013(2) 0.0031(18) -0.001(2)
C36 0.031(3) 0.018(2) 0.019(2) -0.0032(19) 0.003(2) 0.006(2)
C36' 0.021(2) 0.039(3) 0.028(3) 0.010(2) 0.001(2) -0.002(2)
C37 0.021(2) 0.022(3) 0.026(3) 0.002(2) 0.003(2) -0.001(2)
C37' 0.025(3) 0.019(2) 0.025(3) 0.004(2) 0.004(2) 0.001(2)
C38 0.019(2) 0.019(2) 0.024(2) 0.0043(19) 0.0002(19) -0.0010(19)
C38' 0.026(3) 0.016(2) 0.026(3) -0.0016(19) 0.008(2) -0.0029(19)
C39 0.024(3) 0.030(3) 0.027(3) 0.003(2) -0.003(2) -0.001(2)
C39' 0.027(3) 0.024(3) 0.025(3) 0.000(2) 0.006(2) -0.007(2)
C40 0.034(3) 0.036(3) 0.022(3) 0.001(2) -0.004(2) -0.003(2)
C40' 0.035(3) 0.027(3) 0.029(3) -0.009(2) 0.010(2) -0.008(2)
C41 0.034(3) 0.034(3) 0.028(3) 0.012(2) -0.005(2) -0.002(2)
C41' 0.031(3) 0.021(3) 0.038(3) -0.004(2) 0.011(2) 0.002(2)
C42 0.032(3) 0.021(3) 0.034(3) 0.009(2) 0.002(2) 0.002(2)
C42' 0.029(3) 0.023(3) 0.035(3) 0.001(2) 0.008(2) 0.003(2)
C43 0.036(3) 0.029(3) 0.027(3) -0.005(2) -0.006(2) -0.001(2)
C43' 0.033(3) 0.036(3) 0.028(3) -0.010(2) -0.002(2) -0.002(2)
C44 0.067(5) 0.033(4) 0.047(4) -0.009(3) -0.011(3) -0.005(3)
C45 0.033(3) 0.019(3) 0.030(3) 0.010(2) 0.007(2) 0.003(2)
C46 0.033(3) 0.020(3) 0.034(3) 0.000(2) 0.013(2) -0.006(2)
C47 0.028(3) 0.037(3) 0.039(3) -0.003(3) 0.004(2) -0.002(2)
C48 0.028(3) 0.045(4) 0.040(3) -0.007(3) 0.011(2) 0.003(2)
C49 0.035(3) 0.028(3) 0.038(3) -0.005(2) 0.007(2) 0.007(2)
C50 0.036(3) 0.029(3) 0.028(3) -0.010(2) 0.005(2) 0.000(2)
C51 0.039(3) 0.038(3) 0.022(2) -0.002(3) 0.0029(19) 0.002(3)
C52 0.042(3) 0.031(3) 0.028(3) -0.001(2) 0.002(2) 0.002(3)

loop_
_atom_type_symbol
_atom_type_description
_atom_type_scat_dispersion_real
_atom_type_scat_dispersion_imag
_atom_type_scat_source
C C 0.0033 0.0016 'International Tables Vol C Tables 4.2.6.8 and 6.1.1.4'
H H 0.0000 0.0000 'International Tables Vol C Tables 4.2.6.8 and 6.1.1.4'
O O 0.0106 0.0060 'International Tables Vol C Tables 4.2.6.8 and 6.1.1.4'
P P 0.1023 0.0942 'International Tables Vol C Tables 4.2.6.8 and 6.1.1.4'
Cl Cl 0.1484 0.1585 'International Tables Vol C Tables 4.2.6.8 and 6.1.1.4'
Rh Rh -1.1178 0.9187 'International Tables Vol C Tables 4.2.6.8 and 6.1.1.4'

loop_
_exptl_crystal_face_index_h
_exptl_crystal_face_index_k
_exptl_crystal_face_index_l
_exptl_crystal_face_perp_dist
_exptl_oxdiff_crystal_face_indexfrac_h
_exptl_oxdiff_crystal_face_indexfrac_k
_exptl_oxdiff_crystal_face_indexfrac_l
_exptl_oxdiff_crystal_face_x
_exptl_oxdiff_crystal_face_y
_exptl_oxdiff_crystal_face_z
0 0 1 0.0769 -0.0000 -0.0001 0.9993 -0.0078 0.0331 -0.0097
1 1 2 0.0888 0.9992 0.9992 1.9991 -0.0973 0.0483 -0.0181
1 -2 -2 0.1289 0.9993 -1.9986 -1.9983 -0.0038 -0.0997 -0.0829
0 -3 1 0.1314 -0.0000 -2.9981 0.9991 0.0547 0.0175 -0.1132
-1 -3 1 0.0894 -0.9993 -2.9981 0.9986 0.1156 0.0406 -0.0800
1 3 0 0.0752 0.9992 2.9981 0.0006 -0.1233 -0.0075 0.0703
-1 1 1 0.1156 -0.9993 0.9993 0.9989 0.0323 0.0614 0.0581
2 1 0 0.1008 1.9985 0.9993 0.0009 -0.1426 -0.0410 -0.0320
0 0 -1 0.0279 0.0000 0.0001 -0.9993 0.0078 -0.0331 0.0097

loop_
_geom_angle_atom_site_label_1
_geom_angle_atom_site_label_2
_geom_angle_atom_site_label_3
_geom_angle
P1 Rh1 Cl1 91.14(4)
P1 Rh1 C23 150.26(14)
P1 Rh1 C24 174.67(14)
C19 Rh1 Cl1 153.62(14)
C19 Rh1 P1 95.88(14)
C19 Rh1 C20 38.76(19)
C19 Rh1 C23 96.67(19)
C19 Rh1 C24 80.48(19)
C20 Rh1 Cl1 166.43(14)
C20 Rh1 P1 92.01(13)
C20 Rh1 C23 81.29(19)
C20 Rh1 C24 87.57(19)
C23 Rh1 Cl1 89.46(13)
C23 Rh1 C24 34.83(18)
C24 Rh1 Cl1 90.49(14)
P2 Rh2 Cl2 89.62(5)
P2 Rh2 C49 173.59(16)
C45 Rh2 Cl2 161.78(16)
C45 Rh2 P2 92.60(15)
C45 Rh2 C46 38.3(2)
C45 Rh2 C49 87.8(2)
C45 Rh2 C50 81.4(2)
C46 Rh2 Cl2 159.10(17)
C46 Rh2 P2 95.98(15)
C46 Rh2 C49 80.4(2)
C46 Rh2 C50 96.0(2)
C49 Rh2 Cl2 91.96(16)
C50 Rh2 Cl2 88.15(16)
C50 Rh2 P2 152.03(16)
C50 Rh2 C49 34.3(2)
O1 P1 Rh1 111.18(12)
O1 P1 C2 106.2(2)
O2 P1 Rh1 115.28(13)
O2 P1 O1 102.27(17)
O2 P1 C2 101.89(17)
C2 P1 Rh1 118.38(15)
O4 P2 Rh2 114.38(14)
O4 P2 O5 102.38(18)
O4 P2 C28 101.9(2)
O5 P2 Rh2 111.37(13)
O5 P2 C28 106.8(2)
C28 P2 Rh2 118.45(17)
C12 O1 P1 125.9(3)
C12' O2 P1 116.0(3)
C2' O3 C18 117.4(4)
C38 O4 P2 116.8(3)
C38' O5 P2 125.9(3)
C28' O6 C44 119.4(5)
C2 C1 C1' 123.8(4)
C2 C1 C9 118.5(4)
C9 C1 C1' 117.6(4)
C2' C1' C1 119.2(4)
C2' C1' C9' 119.7(4)
C9' C1' C1 121.0(4)
C1 C2 P1 128.8(3)
C1 C2 C3 120.2(4)
C3 C2 P1 110.4(3)
O3 C2' C1' 117.2(4)
O3 C2' C3' 122.4(4)
C1' C2' C3' 120.4(4)
C2 C3 H3 119.3
C4 C3 C2 121.5(4)
C4 C3 H3 119.3
C2' C3' H3' 119.8
C4' C3' C2' 120.3(5)
C4' C3' H3' 119.8
C3 C4 H4 119.8
C3 C4 C10 120.5(4)
C10 C4 H4 119.8
C3' C4' H4' 119.3
C3' C4' C10' 121.5(4)
C10' C4' H4' 119.3
C6 C5 H5 119.6
C6 C5 C10 120.8(5)
C10 C5 H5 119.6
C6' C5' H5' 119.3
C6' C5' C10' 121.4(5)
C10' C5' H5' 119.3
C5 C6 H6 120.3
C5 C6 C7 119.3(5)
C7 C6 H6 120.3
C5' C6' H6' 120.1
C5' C6' C7' 119.7(5)
C7' C6' H6' 120.1
C6 C7 H7 119.2
C8 C7 C6 121.6(5)
C8 C7 H7 119.2
C6' C7' H7' 119.7
C8' C7' C6' 120.6(5)
C8' C7' H7' 119.7
C7 C8 H8 119.6
C7 C8 C9 120.9(5)
C9 C8 H8 119.6
C7' C8' H8' 119.3
C7' C8' C9' 121.5(5)
C9' C8' H8' 119.3
C8 C9 C1 122.0(4)
C10 C9 C1 120.6(4)
C10 C9 C8 117.5(4)
C1' C9' C8' 122.8(4)
C1' C9' C10' 119.6(4)
C8' C9' C10' 117.5(4)
C4 C10 C9 118.7(4)
C5 C10 C4 121.4(4)
C5 C10 C9 119.9(4)
C4' C10' C5' 122.4(4)
C4' C10' C9' 118.5(4)
C5' C10' C9' 119.2(5)
C12 C11 C11' 123.5(4)
C12 C11 C16 116.6(5)
C16 C11 C11' 119.8(5)
C12' C11' C11 121.4(4)
C16' C11' C11 121.3(4)
C16' C11' C12' 117.3(4)
C11 C12 O1 119.6(4)
C11 C12 C13 123.8(5)
C13 C12 O1 116.2(4)
C11' C12' O2 118.4(4)
C13' C12' O2 117.6(4)
C13' C12' C11' 124.0(4)
C12 C13 C17 120.8(5)
C14 C13 C12 117.1(5)
C14 C13 C17 122.0(5)
C12' C13' C14' 116.4(5)
C12' C13' C17' 121.0(5)
C14' C13' C17' 122.6(5)
C13 C14 H14 119.6
C15 C14 C13 120.8(5)
C15 C14 H14 119.6
C13' C14' H14' 119.5
C15' C14' C13' 121.0(5)
C15' C14' H14' 119.5
C14 C15 H15 119.8
C16 C15 C14 120.5(5)
C16 C15 H15 119.8
C14' C15' H15' 119.9
C16' C15' C14' 120.3(5)
C16' C15' H15' 119.9
C11 C16 H16 119.4
C15 C16 C11 121.3(5)
C15 C16 H16 119.4
C11' C16' H16' 119.5
C15' C16' C11' 120.9(5)
C15' C16' H16' 119.5
C13 C17 H17A 109.5
C13 C17 H17B 109.5
C13 C17 H17C 109.5
H17A C17 H17B 109.5
H17A C17 H17C 109.5
H17B C17 H17C 109.5
C13' C17' H17D 109.5
C13' C17' H17E 109.5
C13' C17' H17F 109.5
H17D C17' H17E 109.5
H17D C17' H17F 109.5
H17E C17' H17F 109.5
O3 C18 H18A 109.5
O3 C18 H18B 109.5
O3 C18 H18C 109.5
H18A C18 H18B 109.5
H18A C18 H18C 109.5
H18B C18 H18C 109.5
Rh1 C19 H19 113.9
C20 C19 Rh1 71.2(3)
C20 C19 H19 113.9
C20 C19 C26 125.4(4)
C26 C19 Rh1 110.5(3)
C26 C19 H19 113.9
Rh1 C20 H20 113.9
C19 C20 Rh1 70.1(3)
C19 C20 H20 113.9
C19 C20 C21 124.7(4)
C21 C20 Rh1 112.6(3)
C21 C20 H20 113.9
C20 C21 H21A 108.7
C20 C21 H21B 108.7
H21A C21 H21B 107.6
C22 C21 C20 114.0(4)
C22 C21 H21A 108.7
C22 C21 H21B 108.7
C21 C22 H22A 108.9
C21 C22 H22B 108.9
H22A C22 H22B 107.7
C23 C22 C21 113.5(4)
C23 C22 H22A 108.9
C23 C22 H22B 108.9
Rh1 C23 H23 114.3
C22 C23 Rh1 106.3(3)
C22 C23 H23 114.3
C24 C23 Rh1 74.1(3)
C24 C23 C22 125.5(5)
C24 C23 H23 114.3
Rh1 C24 H24 114.0
C23 C24 Rh1 71.1(3)
C23 C24 H24 114.0
C23 C24 C25 125.4(5)
C25 C24 Rh1 110.4(3)
C25 C24 H24 114.0
C24 C25 H25A 109.2
C24 C25 H25B 109.2
C24 C25 C26 111.9(4)
H25A C25 H25B 107.9
C26 C25 H25A 109.2
C26 C25 H25B 109.2
C19 C26 C25 114.0(4)
C19 C26 H26A 108.7
C19 C26 H26B 108.7
C25 C26 H26A 108.7
C25 C26 H26B 108.7
H26A C26 H26B 107.6
C28 C27 C27' 122.6(4)
C28 C27 C35 118.8(4)
C35 C27 C27' 118.5(4)
C28' C27' C27 119.6(5)
C28' C27' C35' 121.0(5)
C35' C27' C27 119.4(4)
C27 C28 P2 128.5(4)
C27 C28 C29 119.7(4)
C29 C28 P2 111.0(3)
O6 C28' C27' 117.0(5)
O6 C28' C29' 122.8(5)
C27' C28' C29' 120.2(5)
C28 C29 H29 119.3
C30 C29 C28 121.5(5)
C30 C29 H29 119.3
C28' C29' H29' 120.6
C30' C29' C28' 118.9(5)
C30' C29' H29' 120.6
C29 C30 H30 119.5
C29 C30 C36 121.0(5)
C36 C30 H30 119.5
C29' C30' H30' 118.9
C36' C30' C29' 122.2(5)
C36' C30' H30' 118.9
C32 C31 H31 119.6
C32 C31 C36 120.7(5)
C36 C31 H31 119.6
C32' C31' H31' 118.9
C32' C31' C36' 122.2(5)
C36' C31' H31' 118.9
C31 C32 H32 120.0
C31 C32 C33 120.0(5)
C33 C32 H32 120.0
C31' C32' H32' 120.2
C31' C32' C33' 119.5(6)
C33' C32' H32' 120.2
C32 C33 H33 119.2
C34 C33 C32 121.5(5)
C34 C33 H33 119.2
C32' C33' H33' 119.7
C34' C33' C32' 120.7(6)
C34' C33' H33' 119.7
C33 C34 H34 120.1
C33 C34 C35 119.9(5)
C35 C34 H34 120.1
C33' C34' H34' 119.1
C33' C34' C35' 121.7(5)
C35' C34' H34' 119.1
C34 C35 C27 121.3(5)
C36 C35 C27 120.8(5)
C36 C35 C34 117.8(5)
C27' C35' C34' 123.4(5)
C27' C35' C36' 119.2(5)
C34' C35' C36' 117.3(5)
C31 C36 C30 121.9(5)
C31 C36 C35 120.0(5)
C35 C36 C30 118.0(5)
C30' C36' C31' 123.1(5)
C30' C36' C35' 118.4(5)
C31' C36' C35' 118.5(5)
C38 C37 C37' 122.1(5)
C38 C37 C42 117.8(5)
C42 C37 C37' 120.2(5)
C38' C37' C37 123.5(5)
C38' C37' C42' 116.5(5)
C42' C37' C37 119.9(5)
O4 C38 C39 117.4(4)
C37 C38 O4 119.2(4)
C37 C38 C39 123.3(5)
C37' C38' O5 118.8(4)
C39' C38' O5 117.3(5)
C39' C38' C37' 123.3(5)
C38 C39 C43 119.9(5)
C40 C39 C38 117.3(5)
C40 C39 C43 122.8(5)
C38' C39' C40' 117.4(5)
C38' C39' C43' 120.9(5)
C40' C39' C43' 121.6(5)
C39 C40 H40 119.5
C41 C40 C39 120.9(5)
C41 C40 H40 119.5
C39' C40' H40' 119.3
C41' C40' C39' 121.4(5)
C41' C40' H40' 119.3
C40 C41 H41 119.6
C40 C41 C42 120.7(5)
C42 C41 H41 119.6
C40' C41' H41' 119.9
C40' C41' C42' 120.2(5)
C42' C41' H41' 119.9
C37 C42 C41 119.9(5)
C37 C42 H42 120.0
C41 C42 H42 120.0
C37' C42' H42' 119.5
C41' C42' C37' 121.1(5)
C41' C42' H42' 119.5
C39 C43 H43A 109.5
C39 C43 H43B 109.5
C39 C43 H43C 109.5
H43A C43 H43B 109.5
H43A C43 H43C 109.5
H43B C43 H43C 109.5
C39' C43' H43D 109.5
C39' C43' H43E 109.5
C39' C43' H43F 109.5
H43D C43' H43E 109.5
H43D C43' H43F 109.5
H43E C43' H43F 109.5
O6 C44 H44A 109.5
O6 C44 H44B 109.5
O6 C44 H44C 109.5
H44A C44 H44B 109.5
H44A C44 H44C 109.5
H44B C44 H44C 109.5
Rh2 C45 H45 113.8
C46 C45 Rh2 70.9(3)
C46 C45 H45 113.8
C46 C45 C52 124.5(5)
C52 C45 Rh2 112.4(4)
C52 C45 H45 113.8
Rh2 C46 H46 114.0
C45 C46 Rh2 70.8(3)
C45 C46 H46 114.0
C45 C46 C47 124.8(5)
C47 C46 Rh2 111.6(4)
C47 C46 H46 114.0
C46 C47 H47A 108.8
C46 C47 H47B 108.8
C46 C47 C48 113.9(5)
H47A C47 H47B 107.7
C48 C47 H47A 108.8
C48 C47 H47B 108.8
C47 C48 H48A 109.0
C47 C48 H48B 109.0
H48A C48 H48B 107.8
C49 C48 C47 113.0(5)
C49 C48 H48A 109.0
C49 C48 H48B 109.0
Rh2 C49 H49 114.3
C48 C49 Rh2 110.4(4)
C48 C49 H49 114.3
C50 C49 Rh2 71.4(3)
C50 C49 C48 124.2(6)
C50 C49 H49 114.3
Rh2 C50 H50 113.7
C49 C50 Rh2 74.3(3)
C49 C50 H50 113.7
C49 C50 C51 126.3(6)
C51 C50 Rh2 107.6(4)
C51 C50 H50 113.7
C50 C51 H51A 109.0
C50 C51 H51B 109.0
C50 C51 C52 113.1(5)
H51A C51 H51B 107.8
C52 C51 H51A 109.0
C52 C51 H51B 109.0
C45 C52 C51 114.5(5)
C45 C52 H52A 108.6
C45 C52 H52B 108.6
C51 C52 H52A 108.6
C51 C52 H52B 108.6
H52A C52 H52B 107.6

loop_
_geom_bond_atom_site_label_1
_geom_bond_atom_site_label_2
_geom_bond_distance
Rh1 Cl1 2.3529(12)
Rh1 P1 2.2365(11)
Rh1 C19 2.124(5)
Rh1 C20 2.139(5)
Rh1 C23 2.249(5)
Rh1 C24 2.287(5)
Rh2 Cl2 2.3470(14)
Rh2 P2 2.2428(13)
Rh2 C45 2.131(5)
Rh2 C46 2.134(5)
Rh2 C49 2.272(6)
Rh2 C50 2.237(5)
P1 O1 1.619(3)
P1 O2 1.611(3)
P1 C2 1.812(4)
P2 O4 1.609(3)
P2 O5 1.615(4)
P2 C28 1.823(5)
O1 C12 1.410(6)
O2 C12' 1.407(5)
O3 C2' 1.373(6)
O3 C18 1.413(7)
O4 C38 1.404(6)
O5 C38' 1.408(6)
O6 C28' 1.366(7)
O6 C44 1.407(8)
C1 C1' 1.504(6)
C1 C2 1.386(6)
C1 C9 1.437(6)
C1' C2' 1.380(7)
C1' C9' 1.410(7)
C2 C3 1.419(5)
C2' C3' 1.421(6)
C3 H3 0.9500
C3 C4 1.360(7)
C3' H3' 0.9500
C3' C4' 1.346(7)
C4 H4 0.9500
C4 C10 1.416(7)
C4' H4' 0.9500
C4' C10' 1.411(7)
C5 H5 0.9500
C5 C6 1.376(8)
C5 C10 1.410(7)
C5' H5' 0.9500
C5' C6' 1.350(8)
C5' C10' 1.412(7)
C6 H6 0.9500
C6 C7 1.393(8)
C6' H6' 0.9500
C6' C7' 1.422(8)
C7 H7 0.9500
C7 C8 1.361(7)
C7' H7' 0.9500
C7' C8' 1.347(8)
C8 H8 0.9500
C8 C9 1.427(7)
C8' H8' 0.9500
C8' C9' 1.424(7)
C9 C10 1.417(6)
C9' C10' 1.430(6)
C11 C11' 1.492(7)
C11 C12 1.388(7)
C11 C16 1.407(7)
C11' C12' 1.393(7)
C11' C16' 1.388(7)
C12 C13 1.394(7)
C12' C13' 1.385(7)
C13 C14 1.394(7)
C13 C17 1.503(7)
C13' C14' 1.401(7)
C13' C17' 1.494(7)
C14 H14 0.9500
C14 C15 1.387(8)
C14' H14' 0.9500
C14' C15' 1.390(8)
C15 H15 0.9500
C15 C16 1.368(8)
C15' H15' 0.9500
C15' C16' 1.374(8)
C16 H16 0.9500
C16' H16' 0.9500
C17 H17A 0.9800
C17 H17B 0.9800
C17 H17C 0.9800
C17' H17D 0.9800
C17' H17E 0.9800
C17' H17F 0.9800
C18 H18A 0.9800
C18 H18B 0.9800
C18 H18C 0.9800
C19 H19 1.0000
C19 C20 1.414(7)
C19 C26 1.501(7)
C20 H20 1.0000
C20 C21 1.529(7)
C21 H21A 0.9900
C21 H21B 0.9900
C21 C22 1.517(8)
C22 H22A 0.9900
C22 H22B 0.9900
C22 C23 1.510(7)
C23 H23 1.0000
C23 C24 1.358(7)
C24 H24 1.0000
C24 C25 1.506(7)
C25 H25A 0.9900
C25 H25B 0.9900
C25 C26 1.550(7)
C26 H26A 0.9900
C26 H26B 0.9900
C27 C27' 1.504(7)
C27 C28 1.382(7)
C27 C35 1.433(7)
C27' C28' 1.369(8)
C27' C35' 1.409(7)
C28 C29 1.431(6)
C28' C29' 1.423(8)
C29 H29 0.9500
C29 C30 1.346(7)
C29' H29' 0.9500
C29' C30' 1.388(9)
C30 H30 0.9500
C30 C36 1.421(7)
C30' H30' 0.9500
C30' C36' 1.387(8)
C31 H31 0.9500
C31 C32 1.373(8)
C31 C36 1.405(7)
C31' H31' 0.9500
C31' C32' 1.356(9)
C31' C36' 1.414(9)
C32 H32 0.9500
C32 C33 1.381(8)
C32' H32' 0.9500
C32' C33' 1.391(8)
C33 H33 0.9500
C33 C34 1.379(8)
C33' H33' 0.9500
C33' C34' 1.372(8)
C34 H34 0.9500
C34 C35 1.432(7)
C34' H34' 0.9500
C34' C35' 1.413(8)
C35 C36 1.417(7)
C35' C36' 1.435(7)
C37 C37' 1.472(7)
C37 C38 1.384(7)
C37 C42 1.396(7)
C37' C38' 1.403(7)
C37' C42' 1.408(7)
C38 C39 1.408(8)
C38' C39' 1.387(7)
C39 C40 1.387(8)
C39 C43 1.492(8)
C39' C40' 1.392(8)
C39' C43' 1.499(8)
C40 H40 0.9500
C40 C41 1.378(8)
C40' H40' 0.9500
C40' C41' 1.377(8)
C41 H41 0.9500
C41 C42 1.405(8)
C41' H41' 0.9500
C41' C42' 1.379(8)
C42 H42 0.9500
C42' H42' 0.9500
C43 H43A 0.9800
C43 H43B 0.9800
C43 H43C 0.9800
C43' H43D 0.9800
C43' H43E 0.9800
C43' H43F 0.9800
C44 H44A 0.9800
C44 H44B 0.9800
C44 H44C 0.9800
C45 H45 1.0000
C45 C46 1.399(8)
C45 C52 1.527(8)
C46 H46 1.0000
C46 C47 1.504(8)
C47 H47A 0.9900
C47 H47B 0.9900
C47 C48 1.530(8)
C48 H48A 0.9900
C48 H48B 0.9900
C48 C49 1.528(8)
C49 H49 1.0000
C49 C50 1.330(8)
C50 H50 1.0000
C50 C51 1.490(8)
C51 H51A 0.9900
C51 H51B 0.9900
C51 C52 1.539(9)
C52 H52A 0.9900
C52 H52B 0.9900

loop_
_geom_torsion_atom_site_label_1
_geom_torsion_atom_site_label_2
_geom_torsion_atom_site_label_3
_geom_torsion_atom_site_label_4
_geom_torsion
Rh1 P1 O1 C12 150.2(3)
Rh1 P1 O2 C12' -59.5(3)
Rh1 P1 C2 C1 -112.5(4)
Rh1 P1 C2 C3 57.9(4)
Rh1 C19 C20 C21 -104.2(5)
Rh1 C19 C26 C25 39.8(5)
Rh1 C20 C21 C22 10.6(5)
Rh1 C23 C24 C25 -102.1(5)
Rh1 C24 C25 C26 14.0(5)
Rh2 P2 O4 C38 63.1(3)
Rh2 P2 O5 C38' -153.2(3)
Rh2 P2 C28 C27 112.1(5)
Rh2 P2 C28 C29 -57.8(4)
Rh2 C45 C46 C47 -103.5(5)
Rh2 C45 C52 C51 -8.0(6)
Rh2 C46 C47 C48 -36.7(6)
Rh2 C49 C50 C51 -100.5(6)
Rh2 C50 C51 C52 -36.3(5)
P1 O1 C12 C11 -63.2(5)
P1 O1 C12 C13 123.9(4)
P1 O2 C12' C11' -78.3(5)
P1 O2 C12' C13' 104.0(4)
P1 C2 C3 C4 -169.9(4)
P2 O4 C38 C37 77.7(5)
P2 O4 C38 C39 -104.5(5)
P2 O5 C38' C37' 64.9(6)
P2 O5 C38' C39' -123.5(4)
P2 C28 C29 C30 170.7(4)
O1 P1 O2 C12' 61.3(3)
O1 P1 C2 C1 121.7(5)
O1 P1 C2 C3 -67.8(4)
O1 C12 C13 C14 172.9(4)
O1 C12 C13 C17 -3.7(7)
O2 P1 O1 C12 26.6(4)
O2 P1 C2 C1 15.1(5)
O2 P1 C2 C3 -174.5(4)
O2 C12' C13' C14' 178.7(4)
O2 C12' C13' C17' -0.9(7)
O3 C2' C3' C4' -179.7(4)
O4 P2 O5 C38' -30.5(4)
O4 P2 C28 C27 -14.4(5)
O4 P2 C28 C29 175.7(4)
O4 C38 C39 C40 -179.1(5)
O4 C38 C39 C43 0.4(8)
O5 P2 O4 C38 -57.5(4)
O5 P2 C28 C27 -121.3(5)
O5 P2 C28 C29 68.7(4)
O5 C38' C39' C40' -173.3(4)
O5 C38' C39' C43' 3.0(7)
O6 C28' C29' C30' -178.4(5)
C1 C1' C2' O3 2.6(6)
C1 C1' C2' C3' -178.0(4)
C1 C1' C9' C8' -4.4(7)
C1 C1' C9' C10' 177.9(4)
C1 C2 C3 C4 1.5(8)
C1 C9 C10 C4 1.2(7)
C1 C9 C10 C5 -176.4(4)
C1' C1 C2 P1 -13.4(7)
C1' C1 C2 C3 176.9(4)
C1' C1 C9 C8 4.0(6)
C1' C1 C9 C10 -178.3(4)
C1' C2' C3' C4' 0.8(7)
C1' C9' C10' C4' -0.7(7)
C1' C9' C10' C5' -179.8(4)
C2 P1 O1 C12 -79.8(4)
C2 P1 O2 C12' 171.0(3)
C2 C1 C1' C2' -82.8(6)
C2 C1 C1' C9' 99.5(6)
C2 C1 C9 C8 -175.4(4)
C2 C1 C9 C10 2.3(7)
C2 C3 C4 C10 2.2(7)
C2' C1' C9' C8' 178.0(4)
C2' C1' C9' C10' 0.3(7)
C2' C3' C4' C10' -1.3(8)
C3 C4 C10 C5 174.0(5)
C3 C4 C10 C9 -3.5(7)
C3' C4' C10' C5' -179.7(5)
C3' C4' C10' C9' 1.2(7)
C5 C6 C7 C8 -0.1(8)
C5' C6' C7' C8' 1.1(8)
C6 C5 C10 C4 -177.1(5)
C6 C5 C10 C9 0.4(7)
C6 C7 C8 C9 2.1(8)
C6' C5' C10' C4' 178.1(5)
C6' C5' C10' C9' -2.9(7)
C6' C7' C8' C9' -1.5(8)
C7 C8 C9 C1 175.1(5)
C7 C8 C9 C10 -2.8(7)
C7' C8' C9' C1' -178.0(5)
C7' C8' C9' C10' -0.3(7)
C8 C9 C10 C4 179.1(4)
C8 C9 C10 C5 1.5(7)
C8' C9' C10' C4' -178.5(4)
C8' C9' C10' C5' 2.4(7)
C9 C1 C1' C2' 97.8(5)
C9 C1 C1' C9' -79.8(5)
C9 C1 C2 P1 165.9(4)
C9 C1 C2 C3 -3.7(7)
C9' C1' C2' O3 -179.8(4)
C9' C1' C2' C3' -0.3(7)
C10 C5 C6 C7 -1.2(8)
C10' C5' C6' C7' 1.1(8)
C11 C11' C12' O2 0.4(7)
C11 C11' C12' C13' 178.0(4)
C11 C11' C16' C15' -179.2(5)
C11 C12 C13 C14 0.3(7)
C11 C12 C13 C17 -176.2(5)
C11' C11 C12 O1 3.9(7)
C11' C11 C12 C13 176.2(4)
C11' C11 C16 C15 -176.7(5)
C11' C12' C13' C14' 1.0(7)
C11' C12' C13' C17' -178.5(5)
C12 C11 C11' C12' 44.4(7)
C12 C11 C11' C16' -136.8(5)
C12 C11 C16 C15 0.0(7)
C12 C13 C14 C15 0.0(7)
C12' C11' C16' C15' -0.4(7)
C12' C13' C14' C15' -0.1(7)
C13 C14 C15 C16 -0.3(8)
C13' C14' C15' C16' -1.1(8)
C14 C15 C16 C11 0.3(8)
C14' C15' C16' C11' 1.3(8)
C16 C11 C11' C12' -139.2(5)
C16 C11 C11' C16' 39.6(7)
C16 C11 C12 O1 -172.6(4)
C16 C11 C12 C13 -0.3(7)
C16' C11' C12' O2 -178.4(4)
C16' C11' C12' C13' -0.8(7)
C17 C13 C14 C15 176.5(5)
C17' C13' C14' C15' 179.5(5)
C18 O3 C2' C1' 161.9(4)
C18 O3 C2' C3' -17.6(7)
C19 C20 C21 C22 91.3(6)
C20 C19 C26 C25 -41.2(7)
C20 C21 C22 C23 -33.8(6)
C21 C22 C23 Rh1 38.1(5)
C21 C22 C23 C24 -43.8(7)
C22 C23 C24 Rh1 99.0(5)
C22 C23 C24 C25 -3.1(8)
C23 C24 C25 C26 94.8(6)
C24 C25 C26 C19 -35.6(6)
C26 C19 C20 Rh1 102.2(5)
C26 C19 C20 C21 -2.0(8)
C27 C27' C28' O6 -1.2(7)
C27 C27' C28' C29' 179.2(5)
C27 C27' C35' C34' -0.6(7)
C27 C27' C35' C36' -177.7(4)
C27 C28 C29 C30 -0.2(8)
C27 C35 C36 C30 -1.6(7)
C27 C35 C36 C31 176.6(5)
C27' C27 C28 P2 15.7(8)
C27' C27 C28 C29 -175.1(5)
C27' C27 C35 C34 -5.1(7)
C27' C27 C35 C36 176.1(4)
C27' C28' C29' C30' 1.2(8)
C27' C35' C36' C30' -4.0(7)
C27' C35' C36' C31' 175.8(5)
C28 P2 O4 C38 -167.8(3)
C28 P2 O5 C38' 76.1(4)
C28 C27 C27' C28' -104.6(6)
C28 C27 C27' C35' 76.7(6)
C28 C27 C35 C34 176.9(5)
C28 C27 C35 C36 -1.9(7)
C28 C29 C30 C36 -3.5(8)
C28' C27' C35' C34' -179.3(5)
C28' C27' C35' C36' 3.6(7)
C28' C29' C30' C36' -1.8(9)
C29 C30 C36 C31 -173.9(5)
C29 C30 C36 C35 4.3(7)
C29' C30' C36' C31' -176.7(5)
C29' C30' C36' C35' 3.2(8)
C31 C32 C33 C34 -0.8(9)
C31' C32' C33' C34' -0.2(8)
C32 C31 C36 C30 177.7(5)
C32 C31 C36 C35 -0.5(8)
C32 C33 C34 C35 -1.9(8)
C32' C31' C36' C30' -178.5(6)
C32' C31' C36' C35' 1.6(8)
C32' C33' C34' C35' 0.3(8)
C33 C34 C35 C27 -175.4(5)
C33 C34 C35 C36 3.3(8)
C33' C34' C35' C27' -176.6(5)
C33' C34' C35' C36' 0.6(7)
C34 C35 C36 C30 179.6(5)
C34 C35 C36 C31 -2.2(7)
C34' C35' C36' C30' 178.7(5)
C34' C35' C36' C31' -1.4(7)
C35 C27 C27' C28' 77.5(6)
C35 C27 C27' C35' -101.2(5)
C35 C27 C28 P2 -166.4(4)
C35 C27 C28 C29 2.8(7)
C35' C27' C28' O6 177.4(4)
C35' C27' C28' C29' -2.2(8)
C36 C31 C32 C33 2.0(8)
C36' C31' C32' C33' -0.7(9)
C37 C37' C38' O5 -3.6(7)
C37 C37' C38' C39' -174.7(5)
C37 C37' C42' C41' 175.5(5)
C37 C38 C39 C40 -1.3(8)
C37 C38 C39 C43 178.2(5)
C37' C37 C38 O4 -2.1(7)
C37' C37 C38 C39 -179.9(5)
C37' C37 C42 C41 -179.1(5)
C37' C38' C39' C40' -2.0(8)
C37' C38' C39' C43' 174.3(5)
C38 C37 C37' C38' -43.3(8)
C38 C37 C37' C42' 139.3(5)
C38 C37 C42 C41 0.8(8)
C38 C39 C40 C41 1.3(8)
C38' C37' C42' C41' -2.1(8)
C38' C39' C40' C41' 0.5(8)
C39 C40 C41 C42 -0.3(9)
C39' C40' C41' C42' 0.1(8)
C40 C41 C42 C37 -0.7(9)
C40' C41' C42' C37' 0.8(8)
C42 C37 C37' C38' 136.6(5)
C42 C37 C37' C42' -40.9(7)
C42 C37 C38 O4 178.0(4)
C42 C37 C38 C39 0.3(8)
C42' C37' C38' O5 173.9(4)
C42' C37' C38' C39' 2.8(7)
C43 C39 C40 C41 -178.2(6)
C43' C39' C40' C41' -175.8(5)
C44 O6 C28' C27' 155.7(6)
C44 O6 C28' C29' -24.7(8)
C45 C46 C47 C48 44.3(8)
C46 C45 C52 C51 -89.6(7)
C46 C47 C48 C49 32.7(7)
C47 C48 C49 Rh2 -13.1(6)
C47 C48 C49 C50 -93.9(7)
C48 C49 C50 Rh2 102.4(5)
C48 C49 C50 C51 1.9(9)
C49 C50 C51 C52 46.8(8)
C50 C51 C52 C45 30.7(7)
C52 C45 C46 Rh2 104.6(5)
C52 C45 C46 C47 1.1(9)
